data_4035849
loop_
_publ_author_name
'Melidonie, Jason'
'Liu, Junzhi'
'Fu, Yubin'
'Weigand, Jan J.'
'Berger, Reinhard'
'Feng, Xinliang'

_publ_section_title
;
 Pyrene-Fused s-Indacene.
;
_journal_issue 12
_journal_name_full 'The Journal of organic chemistry'
_journal_page_first 6633
_journal_page_last 6639
_journal_paper_doi 10.1021/acs.joc.8b00925
_journal_volume 83
_journal_year 2018
_chemical_formula_moiety '2(C29 H20)'
_chemical_formula_sum 'C58 H40'
_chemical_formula_weight 736.90
_space_group_crystal_system monoclinic
_space_group_IT_number 14
_space_group_name_Hall '-P 2yn'
_space_group_name_H-M_alt 'P 1 21/n 1'
_atom_sites_solution_hydrogens geom
_audit_creation_date 2017-08-02
_audit_creation_method
;
Olex2 1.2
(compiled 2015.09.30 svn.r3233 for OlexSys, GUI svn.r5103)
;
_audit_update_record
;
2017-12-10 # Formatted by publCIF
;
_cell_angle_alpha 90
_cell_angle_beta 99.1751(10)
_cell_angle_gamma 90
_cell_formula_units_Z 4
_cell_length_a 12.23985(13)
_cell_length_b 21.8131(2)
_cell_length_c 14.46867(14)
_cell_measurement_reflns_used 11240
_cell_measurement_temperature 100.00(10)
_cell_measurement_theta_max 76.0070
_cell_measurement_theta_min 3.1080
_cell_volume 3813.55(7)
_computing_cell_refinement 'CrysAlisPro 1.171.38.41 (Rigaku OD, 2015)'
_computing_data_collection 'CrysAlisPro 1.171.38.41 (Rigaku OD, 2015)'
_computing_data_reduction 'CrysAlisPro 1.171.38.41 (Rigaku OD, 2015)'
_computing_molecular_graphics 'Olex2 (Dolomanov et al., 2009)'
_computing_publication_material 'Olex2 (Dolomanov et al., 2009)'
_computing_structure_refinement 'ShelXL (Sheldrick, 2015)'
_computing_structure_solution 'ShelXT (Sheldrick, 2015)'
_diffrn_ambient_environment N~2~
_diffrn_ambient_temperature 100.00(10)
_diffrn_detector 'CCD plate'
_diffrn_detector_area_resol_mean 10.5700
_diffrn_detector_type AtlasS2
_diffrn_measured_fraction_theta_full 1.000
_diffrn_measured_fraction_theta_max 0.986
_diffrn_measurement_details
;
List of Runs (angles in degrees, time in seconds):

  # Type    Start    End  Width  t~exp~   \w     \q     \k     \f   Frames
--------------------------------------------------------------------------
  1  \w    -29.00  33.00   0.50    0.75    --   42.50 -38.00  30.00  124
  2  \w    -26.00  65.00   0.50    0.75    --   42.50 -38.00 120.00  182
  3  \w     27.00 113.00   0.50    0.75    --   42.50  57.00  90.00  172
  4  \w     41.00 116.00   0.50    3.00    --  111.00 -30.00 -90.00  150
  5  \w     69.00  96.00   0.50    3.00    --  111.00 -94.00 -60.00   54
  6  \w     90.00 120.00   0.50    3.00    --  111.00-125.00 -60.00   60
  7  \w     71.00  98.00   0.50    3.00    --  111.00 -94.00  30.00   54
  8  \w     62.00 109.00   0.50    3.00    --  111.00 -94.00  60.00   94
  9  \w     52.00  80.00   0.50    3.00    --  111.00-125.00  90.00   56
 10  \w     41.00  75.00   0.50    3.00    --  111.00-125.00 -60.00   68
 11  \w     53.00 138.00   0.50    3.00    --  111.00 -61.00 -90.00  170
 12  \w     66.00 109.00   0.50    3.00    --  111.00 -94.00-180.00   86
 13  \w     64.00 130.00   0.50    3.00    --  111.00 -30.00-180.00  132
 14  \w     99.00 178.00   0.50    3.00    --  111.00  45.00-180.00  158
 15  \w     34.00  82.00   0.50    0.75    --   42.50 -99.00-180.00   96
 16  \w     24.00 136.00   0.50    3.00    --  111.00   0.00-180.00  224
;
_diffrn_measurement_device 'four-circle diffractometer'
_diffrn_measurement_device_type 'SuperNova, Dual, Cu at zero, AtlasS2'
_diffrn_measurement_method '\w scans'
_diffrn_orient_matrix_type 'CrysAlisPro convention (1999,Acta A55,543-557)'
_diffrn_orient_matrix_UB_11 0.0503679000
_diffrn_orient_matrix_UB_12 -0.0029411000
_diffrn_orient_matrix_UB_13 0.1045457000
_diffrn_orient_matrix_UB_21 -0.1152990000
_diffrn_orient_matrix_UB_22 0.0110271000
_diffrn_orient_matrix_UB_23 0.0266717000
_diffrn_orient_matrix_UB_31 -0.0204027000
_diffrn_orient_matrix_UB_32 -0.0696915000
_diffrn_orient_matrix_UB_33 -0.0002387000
_diffrn_radiation_monochromator mirror
_diffrn_radiation_probe x-ray
_diffrn_radiation_type CuK\a
_diffrn_radiation_wavelength 1.54184
_diffrn_reflns_av_R_equivalents 0.0190
_diffrn_reflns_av_unetI/netI 0.0180
_diffrn_reflns_Laue_measured_fraction_full 1.000
_diffrn_reflns_Laue_measured_fraction_max 0.986
_diffrn_reflns_limit_h_max 15
_diffrn_reflns_limit_h_min -11
_diffrn_reflns_limit_k_max 17
_diffrn_reflns_limit_k_min -27
_diffrn_reflns_limit_l_max 18
_diffrn_reflns_limit_l_min -17
_diffrn_reflns_number 22352
_diffrn_reflns_point_group_measured_fraction_full 1.000
_diffrn_reflns_point_group_measured_fraction_max 0.986
_diffrn_reflns_theta_full 67.684
_diffrn_reflns_theta_max 76.767
_diffrn_reflns_theta_min 3.699
_diffrn_source 'micro-focus sealed X-ray tube'
_diffrn_source_type 'SuperNova (Cu) X-ray Source'
_exptl_absorpt_coefficient_mu 0.550
_exptl_absorpt_correction_T_max 0.848
_exptl_absorpt_correction_T_min 0.765
_exptl_absorpt_correction_type gaussian
_exptl_absorpt_process_details
;
CrysAlisPro 1.171.38.41 (Rigaku Oxford Diffraction, 2015)
Numerical absorption correction based on gaussian integration over
			a multifaceted crystal model
Empirical absorption correction using spherical harmonics,
 implemented in SCALE3 ABSPACK scaling algorithm.
;
_exptl_crystal_colour green
_exptl_crystal_colour_primary green
_exptl_crystal_density_diffrn 1.283
_exptl_crystal_description block
_exptl_crystal_F_000 1552
_exptl_crystal_size_max 0.805
_exptl_crystal_size_mid 0.579
_exptl_crystal_size_min 0.489
_refine_diff_density_max 0.627
_refine_diff_density_min -0.228
_refine_diff_density_rms 0.045
_refine_ls_extinction_method none
_refine_ls_goodness_of_fit_ref 1.037
_refine_ls_hydrogen_treatment constr
_refine_ls_matrix_type full
_refine_ls_number_parameters 529
_refine_ls_number_reflns 7935
_refine_ls_number_restraints 0
_refine_ls_restrained_S_all 1.037
_refine_ls_R_factor_all 0.0556
_refine_ls_R_factor_gt 0.0506
_refine_ls_shift/su_max 0.000
_refine_ls_shift/su_mean 0.000
_refine_ls_structure_factor_coef Fsqd
_refine_ls_weighting_details 'w=1/[\s^2^(Fo^2^)+(0.0828P)^2^+1.3958P] where P=(Fo^2^+2Fc^2^)/3'
_refine_ls_weighting_scheme calc
_refine_ls_wR_factor_gt 0.1432
_refine_ls_wR_factor_ref 0.1492
_reflns_Friedel_coverage 0.000
_reflns_number_gt 7082
_reflns_number_total 7935
_reflns_threshold_expression 'I > 2\s(I)'
_cod_data_source_file jo8b00925_si_002.cif
_cod_data_source_block feng061
_cod_database_code 4035849
_chemical_oxdiff_formula 'C212 H212 '
_chemical_oxdiff_usercomment Jason-no-tBu
_shelx_space_group_comment
;
The symmetry employed for this shelxl refinement is uniquely defined
by the following loop, which should always be used as a source of
symmetry information in preference to the above space-group names.
They are only intended as comments.
;
_reflns_odcompleteness_completeness 99.99
_reflns_odcompleteness_iscentric 1
_reflns_odcompleteness_theta 66.97
_olex2_refinement_description
;
1. Fixed Uiso
 At 1.2 times of:
  All C(H) groups
 At 1.5 times of:
  All C(H,H,H) groups
2.a Aromatic/amide H refined with riding coordinates:
 C32(H32), C34(H34), C35(H35), C37(H37), C38(H38), C39(H39), C41(H41),
 C42(H42), C48(H48), C52(H52), C54(H54), C3(H3), C5(H5), C6(H6), C8(H8), C9(H9),
  C10(H10), C12(H12), C13(H13), C19(H19), C23(H23), C25(H25)
2.b Idealised Me refined as rotating group:
 C56(H56A,H56B,H56C), C57(H57A,H57B,H57C), C58(H58A,H58B,H58C), C27(H27A,H27B,
 H27C), C28(H28A,H28B,H28C), C29(H29A,H29B,H29C)
;
_shelx_shelxl_version_number 2014/7
_olex2_submission_special_instructions 'No special instructions were received'
_oxdiff_exptl_absorpt_empirical_details
;
Empirical correction (ABSPACK) includes:
- Absorption correction using spherical harmonics
- Frame scaling
;
_oxdiff_exptl_absorpt_empirical_full_max 1.271
_oxdiff_exptl_absorpt_empirical_full_min 0.653

loop_
_space_group_symop_operation_xyz
'x, y, z'
'-x+1/2, y+1/2, -z+1/2'
'-x, -y, -z'
'x-1/2, -y-1/2, z-1/2'

loop_
_atom_site_label
_atom_site_type_symbol
_atom_site_fract_x
_atom_site_fract_y
_atom_site_fract_z
_atom_site_U_iso_or_equiv
_atom_site_adp_type
_atom_site_occupancy
_atom_site_site_symmetry_order
_atom_site_calc_flag
_atom_site_refinement_flags_posn
C30 C 0.24293(12) 0.07749(7) 0.52811(10) 0.0321(3) Uani 1 1 d .
C31 C 0.23202(12) 0.01425(7) 0.54836(11) 0.0328(3) Uani 1 1 d .
C32 C 0.32247(12) -0.02140(7) 0.58306(11) 0.0333(3) Uani 1 1 d .
H32 H 0.3136 -0.0629 0.5945 0.040 Uiso 1 1 calc R
C33 C 0.42731(12) 0.00539(7) 0.60084(10) 0.0331(3) Uani 1 1 d .
C34 C 0.52325(13) -0.03016(7) 0.63570(11) 0.0371(3) Uani 1 1 d .
H34 H 0.5152 -0.0717 0.6477 0.045 Uiso 1 1 calc R
C35 C 0.62513(13) -0.00487(8) 0.65162(12) 0.0393(3) Uani 1 1 d .
H35 H 0.6856 -0.0292 0.6751 0.047 Uiso 1 1 calc R
C36 C 0.64230(12) 0.05832(8) 0.63327(11) 0.0377(3) Uani 1 1 d .
C37 C 0.74817(13) 0.08471(9) 0.64454(12) 0.0441(4) Uani 1 1 d .
H37 H 0.8098 0.0607 0.6659 0.053 Uiso 1 1 calc R
C38 C 0.76208(14) 0.14577(9) 0.62436(14) 0.0478(4) Uani 1 1 d .
H38 H 0.8329 0.1623 0.6308 0.057 Uiso 1 1 calc R
C39 C 0.67107(14) 0.18265(9) 0.59450(13) 0.0456(4) Uani 1 1 d .
H39 H 0.6815 0.2240 0.5831 0.055 Uiso 1 1 calc R
C40 C 0.56382(13) 0.15856(8) 0.58121(12) 0.0390(3) Uani 1 1 d .
C41 C 0.46910(14) 0.19458(8) 0.54790(12) 0.0418(4) Uani 1 1 d .
H41 H 0.4780 0.2363 0.5377 0.050 Uiso 1 1 calc R
C42 C 0.36570(13) 0.16998(7) 0.53042(12) 0.0389(3) Uani 1 1 d .
H42 H 0.3059 0.1950 0.5078 0.047 Uiso 1 1 calc R
C43 C 0.34742(12) 0.10633(7) 0.54628(10) 0.0328(3) Uani 1 1 d .
C44 C 0.44054(12) 0.06913(7) 0.58305(10) 0.0319(3) Uani 1 1 d .
C45 C 0.54868(12) 0.09535(7) 0.59985(10) 0.0350(3) Uani 1 1 d .
C46 C 0.13327(12) 0.10149(7) 0.49035(11) 0.0330(3) Uani 1 1 d .
C47 C 0.05776(12) 0.05442(7) 0.49102(11) 0.0335(3) Uani 1 1 d .
C48 C -0.05978(12) 0.05461(7) 0.46439(11) 0.0341(3) Uani 1 1 d .
H48 H -0.0973 0.0900 0.4418 0.041 Uiso 1 1 calc R
C49 C -0.11461(12) 0.00156(7) 0.47321(10) 0.0332(3) Uani 1 1 d .
C50 C 0.10555(11) 0.16466(7) 0.45541(11) 0.0326(3) Uani 1 1 d .
C51 C 0.07999(12) 0.21010(7) 0.51670(11) 0.0359(3) Uani 1 1 d .
C52 C 0.05761(13) 0.26941(7) 0.48313(12) 0.0378(3) Uani 1 1 d .
H52 H 0.0414 0.2996 0.5242 0.045 Uiso 1 1 calc R
C53 C 0.05878(13) 0.28476(7) 0.39007(12) 0.0383(3) Uani 1 1 d .
C54 C 0.08285(13) 0.23869(7) 0.33006(12) 0.0382(3) Uani 1 1 d .
H54 H 0.0836 0.2481 0.2675 0.046 Uiso 1 1 calc R
C55 C 0.10584(12) 0.17898(7) 0.36078(11) 0.0358(3) Uani 1 1 d .
C56 C 0.08090(16) 0.19542(9) 0.61833(13) 0.0480(4) Uani 1 1 d .
H56A H 0.0555 0.1542 0.6241 0.072 Uiso 1 1 calc GR
H56B H 0.0329 0.2233 0.6440 0.072 Uiso 1 1 calc GR
H56C H 0.1549 0.1994 0.6518 0.072 Uiso 1 1 calc GR
C57 C 0.13399(17) 0.13075(8) 0.29414(13) 0.0472(4) Uani 1 1 d .
H57A H 0.2107 0.1200 0.3100 0.071 Uiso 1 1 calc GR
H57B H 0.1201 0.1464 0.2314 0.071 Uiso 1 1 calc GR
H57C H 0.0891 0.0951 0.2985 0.071 Uiso 1 1 calc GR
C58 C 0.03338(17) 0.34909(8) 0.35394(15) 0.0508(4) Uani 1 1 d .
H58A H -0.0347 0.3490 0.3105 0.076 Uiso 1 1 calc GR
H58B H 0.0923 0.3633 0.3229 0.076 Uiso 1 1 calc GR
H58C H 0.0263 0.3758 0.4054 0.076 Uiso 1 1 calc GR
C1 C 0.10824(12) 0.40115(7) 0.67101(11) 0.0328(3) Uani 1 1 d .
C2 C -0.00664(12) 0.40635(7) 0.63472(11) 0.0332(3) Uani 1 1 d .
C3 C -0.08430(12) 0.36824(7) 0.66427(11) 0.0339(3) Uani 1 1 d .
H3 H -0.1590 0.3730 0.6406 0.041 Uiso 1 1 calc R
C4 C -0.04992(12) 0.32235(7) 0.73006(11) 0.0349(3) Uani 1 1 d .
C5 C -0.12677(13) 0.27958(8) 0.75829(12) 0.0384(3) Uani 1 1 d .
H5 H -0.2018 0.2844 0.7357 0.046 Uiso 1 1 calc R
C6 C -0.09393(14) 0.23257(8) 0.81654(12) 0.0411(4) Uani 1 1 d .
H6 H -0.1463 0.2054 0.8326 0.049 Uiso 1 1 calc R
C7 C 0.02114(14) 0.22388(7) 0.85420(11) 0.0389(3) Uani 1 1 d .
C8 C 0.05752(15) 0.17459(8) 0.91104(12) 0.0435(4) Uani 1 1 d .
H8 H 0.0066 0.1457 0.9248 0.052 Uiso 1 1 calc R
C9 C 0.16890(15) 0.16750(8) 0.94801(13) 0.0439(4) Uani 1 1 d .
H9 H 0.1916 0.1344 0.9869 0.053 Uiso 1 1 calc R
C10 C 0.24578(14) 0.20952(8) 0.92706(12) 0.0435(4) Uani 1 1 d .
H10 H 0.3200 0.2046 0.9526 0.052 Uiso 1 1 calc R
C11 C 0.21365(13) 0.25925(8) 0.86810(12) 0.0390(3) Uani 1 1 d .
C12 C 0.29082(13) 0.30213(7) 0.84222(12) 0.0388(3) Uani 1 1 d .
H12 H 0.3651 0.2985 0.8682 0.047 Uiso 1 1 calc R
C13 C 0.25925(12) 0.34833(7) 0.78063(11) 0.0374(3) Uani 1 1 d .
H13 H 0.3124 0.3751 0.7648 0.045 Uiso 1 1 calc R
C14 C 0.14547(12) 0.35660(7) 0.73956(11) 0.0335(3) Uani 1 1 d .
C15 C 0.06516(12) 0.31624(7) 0.76793(11) 0.0335(3) Uani 1 1 d .
C16 C 0.09911(13) 0.26721(7) 0.83098(11) 0.0360(3) Uani 1 1 d .
C17 C 0.16810(12) 0.44567(7) 0.62290(11) 0.0337(3) Uani 1 1 d .
C18 C 0.09183(12) 0.47696(7) 0.55899(11) 0.0337(3) Uani 1 1 d .
C19 C 0.10916(12) 0.52339(7) 0.49355(11) 0.0337(3) Uani 1 1 d .
H19 H 0.1798 0.5380 0.4901 0.040 Uiso 1 1 calc R
C20 C 0.01923(12) 0.54554(7) 0.43646(11) 0.0335(3) Uani 1 1 d .
C21 C 0.28913(12) 0.45748(7) 0.63251(11) 0.0340(3) Uani 1 1 d .
C22 C 0.33430(13) 0.51160(7) 0.67483(11) 0.0365(3) Uani 1 1 d .
C23 C 0.44646(13) 0.52368(8) 0.67580(12) 0.0407(4) Uani 1 1 d .
H23 H 0.4769 0.5591 0.7050 0.049 Uiso 1 1 calc R
C24 C 0.51397(13) 0.48456(8) 0.63474(12) 0.0418(4) Uani 1 1 d .
C25 C 0.46750(13) 0.43048(8) 0.59503(12) 0.0411(4) Uani 1 1 d .
H25 H 0.5123 0.4031 0.5690 0.049 Uiso 1 1 calc R
C26 C 0.35689(13) 0.41592(7) 0.59296(11) 0.0378(3) Uani 1 1 d .
C27 C 0.26438(15) 0.55696(8) 0.71809(13) 0.0437(4) Uani 1 1 d .
H27A H 0.2298 0.5847 0.6708 0.066 Uiso 1 1 calc GR
H27B H 0.3104 0.5796 0.7662 0.066 Uiso 1 1 calc GR
H27C H 0.2085 0.5354 0.7448 0.066 Uiso 1 1 calc GR
C28 C 0.30962(14) 0.35789(8) 0.54750(14) 0.0468(4) Uani 1 1 d .
H28A H 0.2793 0.3335 0.5925 0.070 Uiso 1 1 calc GR
H28B H 0.3670 0.3353 0.5245 0.070 Uiso 1 1 calc GR
H28C H 0.2523 0.3677 0.4963 0.070 Uiso 1 1 calc GR
C29 C 0.63308(14) 0.49932(9) 0.63049(13) 0.0476(4) Uani 1 1 d .
H29A H 0.6513 0.5385 0.6590 0.071 Uiso 1 1 calc GR
H29B H 0.6442 0.5005 0.5663 0.071 Uiso 1 1 calc GR
H29C H 0.6798 0.4684 0.6634 0.071 Uiso 1 1 calc GR

loop_
_atom_site_aniso_label
_atom_site_aniso_U_11
_atom_site_aniso_U_22
_atom_site_aniso_U_33
_atom_site_aniso_U_23
_atom_site_aniso_U_13
_atom_site_aniso_U_12
C30 0.0256(7) 0.0314(7) 0.0371(7) -0.0006(6) -0.0011(5) 0.0025(5)
C31 0.0256(7) 0.0314(7) 0.0394(7) -0.0005(6) -0.0013(5) 0.0012(5)
C32 0.0299(7) 0.0289(7) 0.0393(7) 0.0018(6) -0.0003(6) 0.0018(5)
C33 0.0267(7) 0.0343(7) 0.0364(7) 0.0001(6) -0.0009(5) 0.0039(6)
C34 0.0310(7) 0.0359(7) 0.0418(8) 0.0026(6) -0.0021(6) 0.0056(6)
C35 0.0289(7) 0.0421(8) 0.0437(8) 0.0008(7) -0.0045(6) 0.0051(6)
C36 0.0267(7) 0.0439(8) 0.0402(8) -0.0036(6) -0.0018(6) -0.0002(6)
C37 0.0268(7) 0.0527(10) 0.0497(9) -0.0050(8) -0.0034(6) -0.0006(7)
C38 0.0311(8) 0.0538(10) 0.0559(10) -0.0061(8) -0.0013(7) -0.0098(7)
C39 0.0371(8) 0.0454(9) 0.0523(9) -0.0002(7) 0.0012(7) -0.0099(7)
C40 0.0331(8) 0.0410(8) 0.0416(8) -0.0022(6) 0.0015(6) -0.0059(6)
C41 0.0371(8) 0.0350(8) 0.0510(9) 0.0031(7) 0.0001(7) -0.0064(6)
C42 0.0322(8) 0.0338(8) 0.0482(9) 0.0040(6) -0.0010(6) 0.0004(6)
C43 0.0277(7) 0.0323(7) 0.0365(7) 0.0001(6) -0.0007(5) 0.0004(5)
C44 0.0254(7) 0.0344(7) 0.0340(7) -0.0009(6) -0.0010(5) 0.0001(5)
C45 0.0273(7) 0.0404(8) 0.0354(7) -0.0017(6) -0.0004(6) -0.0008(6)
C46 0.0264(7) 0.0306(7) 0.0400(7) -0.0016(6) -0.0008(6) 0.0020(5)
C47 0.0267(7) 0.0303(7) 0.0414(8) -0.0002(6) -0.0011(6) 0.0032(5)
C48 0.0265(7) 0.0303(7) 0.0430(8) 0.0007(6) -0.0023(6) 0.0035(5)
C49 0.0255(6) 0.0317(7) 0.0399(8) -0.0006(6) -0.0025(5) 0.0041(5)
C50 0.0229(6) 0.0296(7) 0.0424(8) -0.0011(6) -0.0035(5) -0.0008(5)
C51 0.0281(7) 0.0342(7) 0.0430(8) -0.0019(6) -0.0015(6) 0.0014(6)
C52 0.0318(7) 0.0325(7) 0.0470(8) -0.0079(6) 0.0000(6) 0.0022(6)
C53 0.0311(7) 0.0317(7) 0.0499(9) 0.0004(6) -0.0003(6) 0.0013(6)
C54 0.0339(7) 0.0376(8) 0.0416(8) 0.0017(6) 0.0011(6) 0.0016(6)
C55 0.0290(7) 0.0328(7) 0.0435(8) -0.0021(6) -0.0005(6) 0.0006(6)
C56 0.0530(10) 0.0443(9) 0.0457(9) -0.0018(7) 0.0047(8) 0.0091(8)
C57 0.0577(10) 0.0378(8) 0.0451(9) -0.0018(7) 0.0052(8) 0.0037(7)
C58 0.0549(11) 0.0355(8) 0.0606(11) 0.0020(8) 0.0053(9) 0.0075(8)
C1 0.0277(7) 0.0304(7) 0.0390(7) -0.0040(6) 0.0016(6) -0.0010(5)
C2 0.0280(7) 0.0315(7) 0.0386(7) -0.0027(6) 0.0009(6) 0.0009(5)
C3 0.0238(6) 0.0353(7) 0.0405(7) -0.0047(6) -0.0006(5) 0.0015(5)
C4 0.0294(7) 0.0332(7) 0.0410(8) -0.0033(6) 0.0024(6) -0.0010(6)
C5 0.0277(7) 0.0405(8) 0.0459(8) -0.0025(6) 0.0023(6) -0.0042(6)
C6 0.0361(8) 0.0416(8) 0.0450(8) 0.0011(7) 0.0040(7) -0.0062(6)
C7 0.0398(8) 0.0368(8) 0.0394(8) -0.0011(6) 0.0035(6) -0.0015(6)
C8 0.0426(9) 0.0376(8) 0.0493(9) 0.0017(7) 0.0043(7) -0.0010(7)
C9 0.0442(9) 0.0360(8) 0.0494(9) 0.0058(7) 0.0010(7) 0.0050(7)
C10 0.0377(8) 0.0416(9) 0.0486(9) 0.0012(7) -0.0012(7) 0.0056(7)
C11 0.0355(8) 0.0382(8) 0.0409(8) -0.0031(6) -0.0012(6) 0.0045(6)
C12 0.0286(7) 0.0395(8) 0.0453(8) -0.0015(7) -0.0036(6) 0.0036(6)
C13 0.0272(7) 0.0381(8) 0.0449(8) -0.0015(6) -0.0003(6) -0.0016(6)
C14 0.0281(7) 0.0314(7) 0.0392(7) -0.0024(6) 0.0001(6) 0.0011(5)
C15 0.0295(7) 0.0314(7) 0.0380(7) -0.0034(6) 0.0010(6) 0.0002(5)
C16 0.0334(7) 0.0337(7) 0.0394(8) -0.0024(6) 0.0011(6) 0.0005(6)
C17 0.0285(7) 0.0307(7) 0.0406(7) -0.0018(6) 0.0015(6) 0.0014(5)
C18 0.0280(7) 0.0330(7) 0.0387(7) -0.0036(6) 0.0010(6) 0.0019(5)
C19 0.0266(7) 0.0320(7) 0.0415(8) -0.0024(6) 0.0026(6) -0.0001(5)
C20 0.0292(7) 0.0313(7) 0.0393(7) -0.0031(6) 0.0030(6) -0.0010(5)
C21 0.0270(7) 0.0346(7) 0.0385(7) 0.0039(6) -0.0004(6) 0.0005(6)
C22 0.0319(7) 0.0359(8) 0.0396(8) 0.0043(6) -0.0011(6) -0.0006(6)
C23 0.0345(8) 0.0382(8) 0.0462(8) 0.0053(7) -0.0037(6) -0.0064(6)
C24 0.0279(7) 0.0500(9) 0.0448(8) 0.0111(7) -0.0025(6) -0.0019(6)
C25 0.0311(7) 0.0467(9) 0.0445(8) 0.0016(7) 0.0035(6) 0.0043(6)
C26 0.0293(7) 0.0394(8) 0.0435(8) 0.0015(6) 0.0020(6) 0.0029(6)
C27 0.0449(9) 0.0366(8) 0.0485(9) -0.0044(7) 0.0040(7) -0.0031(7)
C28 0.0346(8) 0.0455(9) 0.0602(10) -0.0114(8) 0.0076(7) 0.0012(7)
C29 0.0309(8) 0.0571(10) 0.0534(10) 0.0117(8) 0.0024(7) -0.0017(7)

loop_
_atom_type_symbol
_atom_type_description
_atom_type_scat_dispersion_real
_atom_type_scat_dispersion_imag
_atom_type_scat_source
C C 0.0181 0.0091 'International Tables Vol C Tables 4.2.6.8 and 6.1.1.4'
H H 0.0000 0.0000 'International Tables Vol C Tables 4.2.6.8 and 6.1.1.4'

loop_
_exptl_crystal_face_index_h
_exptl_crystal_face_index_k
_exptl_crystal_face_index_l
_exptl_crystal_face_perp_dist
0 -1 0 0.3330
0 1 0 0.3330
-3 3 -5 0.2859
4 3 5 0.2027
-4 -4 -5 0.3116
0 0 1 0.2466
1 2 -5 0.2135
5 3 -1 0.2391
5 0 -1 0.2559
5 -1 5 0.2017
-1 -5 0 0.3314
-3 0 5 0.2581
-5 -2 3 0.2784
5 2 -3 0.2784
5 -1 3 0.2055
5 3 2 0.2000
1 -5 1 0.3457
-5 5 -3 0.3429
0 2 -5 0.1726
0 -5 -1 0.3253
-5 -2 5 0.2181

loop_
_geom_angle_atom_site_label_1
_geom_angle_atom_site_label_2
_geom_angle_atom_site_label_3
_geom_angle
_geom_angle_site_symmetry_1
_geom_angle_site_symmetry_3
C31 C30 C46 108.27(12) . .
C43 C30 C31 120.42(13) . .
C43 C30 C46 131.30(14) . .
C30 C31 C49 107.84(12) . 3_556
C32 C31 C30 121.71(13) . .
C32 C31 C49 130.44(14) . 3_556
C31 C32 H32 120.3 . .
C31 C32 C33 119.43(14) . .
C33 C32 H32 120.3 . .
C32 C33 C34 121.12(14) . .
C32 C33 C44 120.12(13) . .
C44 C33 C34 118.76(14) . .
C33 C34 H34 119.2 . .
C35 C34 C33 121.53(15) . .
C35 C34 H34 119.2 . .
C34 C35 H35 119.2 . .
C34 C35 C36 121.54(14) . .
C36 C35 H35 119.2 . .
C37 C36 C35 122.40(15) . .
C37 C36 C45 119.04(16) . .
C45 C36 C35 118.54(14) . .
C36 C37 H37 119.5 . .
C38 C37 C36 120.94(16) . .
C38 C37 H37 119.5 . .
C37 C38 H38 119.8 . .
C37 C38 C39 120.40(16) . .
C39 C38 H38 119.8 . .
C38 C39 H39 119.5 . .
C38 C39 C40 120.99(17) . .
C40 C39 H39 119.5 . .
C39 C40 C41 122.45(16) . .
C39 C40 C45 119.07(15) . .
C41 C40 C45 118.47(14) . .
C40 C41 H41 119.0 . .
C42 C41 C40 121.99(15) . .
C42 C41 H41 119.0 . .
C41 C42 H42 119.4 . .
C41 C42 C43 121.17(15) . .
C43 C42 H42 119.4 . .
C30 C43 C42 124.25(14) . .
C30 C43 C44 117.44(13) . .
C42 C43 C44 118.31(13) . .
C33 C44 C43 120.84(13) . .
C45 C44 C33 119.24(13) . .
C45 C44 C43 119.90(14) . .
C36 C45 C40 119.52(14) . .
C36 C45 C44 120.36(14) . .
C40 C45 C44 120.10(14) . .
C30 C46 C50 127.17(13) . .
C47 C46 C30 107.83(13) . .
C47 C46 C50 124.99(13) . .
C46 C47 C48 129.91(14) . .
C46 C47 C49 110.03(13) . 3_556
C48 C47 C49 120.06(14) . 3_556
C47 C48 H48 121.1 . .
C49 C48 C47 117.72(13) . .
C49 C48 H48 121.1 . .
C47 C49 C31 105.97(12) 3_556 3_556
C48 C49 C31 131.80(13) . 3_556
C48 C49 C47 122.23(13) . 3_556
C51 C50 C46 120.19(14) . .
C51 C50 C55 119.73(14) . .
C55 C50 C46 120.08(13) . .
C50 C51 C56 120.13(14) . .
C52 C51 C50 119.24(15) . .
C52 C51 C56 120.59(15) . .
C51 C52 H52 119.0 . .
C53 C52 C51 121.97(15) . .
C53 C52 H52 119.0 . .
C52 C53 C54 117.84(15) . .
C52 C53 C58 121.68(15) . .
C54 C53 C58 120.48(16) . .
C53 C54 H54 119.0 . .
C53 C54 C55 121.99(15) . .
C55 C54 H54 119.0 . .
C50 C55 C57 120.37(14) . .
C54 C55 C50 119.22(14) . .
C54 C55 C57 120.38(15) . .
C51 C56 H56A 109.5 . .
C51 C56 H56B 109.5 . .
C51 C56 H56C 109.5 . .
H56A C56 H56B 109.5 . .
H56A C56 H56C 109.5 . .
H56B C56 H56C 109.5 . .
C55 C57 H57A 109.5 . .
C55 C57 H57B 109.5 . .
C55 C57 H57C 109.5 . .
H57A C57 H57B 109.5 . .
H57A C57 H57C 109.5 . .
H57B C57 H57C 109.5 . .
C53 C58 H58A 109.5 . .
C53 C58 H58B 109.5 . .
C53 C58 H58C 109.5 . .
H58A C58 H58B 109.5 . .
H58A C58 H58C 109.5 . .
H58B C58 H58C 109.5 . .
C2 C1 C17 108.21(13) . .
C14 C1 C2 120.19(14) . .
C14 C1 C17 131.56(13) . .
C1 C2 C20 107.69(13) . 3_566
C3 C2 C1 121.71(14) . .
C3 C2 C20 130.55(14) . 3_566
C2 C3 H3 120.2 . .
C2 C3 C4 119.61(13) . .
C4 C3 H3 120.2 . .
C3 C4 C5 121.39(14) . .
C3 C4 C15 119.81(14) . .
C5 C4 C15 118.76(14) . .
C4 C5 H5 119.0 . .
C6 C5 C4 122.07(15) . .
C6 C5 H5 119.0 . .
C5 C6 H6 119.6 . .
C5 C6 C7 120.89(15) . .
C7 C6 H6 119.6 . .
C8 C7 C6 122.02(15) . .
C8 C7 C16 119.52(15) . .
C16 C7 C6 118.45(15) . .
C7 C8 H8 119.4 . .
C7 C8 C9 121.18(16) . .
C9 C8 H8 119.4 . .
C8 C9 H9 119.9 . .
C10 C9 C8 120.12(16) . .
C10 C9 H9 119.9 . .
C9 C10 H10 119.5 . .
C9 C10 C11 120.92(16) . .
C11 C10 H10 119.5 . .
C10 C11 C12 122.53(15) . .
C10 C11 C16 119.17(15) . .
C12 C11 C16 118.29(15) . .
C11 C12 H12 119.0 . .
C13 C12 C11 121.94(14) . .
C13 C12 H12 119.0 . .
C12 C13 H13 119.3 . .
C12 C13 C14 121.33(15) . .
C14 C13 H13 119.3 . .
C1 C14 C13 124.11(14) . .
C1 C14 C15 117.82(13) . .
C15 C14 C13 118.05(14) . .
C14 C15 C4 120.81(14) . .
C16 C15 C4 118.89(14) . .
C16 C15 C14 120.22(13) . .
C7 C16 C11 119.05(15) . .
C7 C16 C15 120.84(14) . .
C15 C16 C11 120.03(14) . .
C1 C17 C21 129.72(13) . .
C18 C17 C1 108.08(13) . .
C18 C17 C21 122.15(14) . .
C17 C18 C19 129.65(14) . .
C17 C18 C20 109.78(14) . 3_566
C19 C18 C20 120.55(14) . 3_566
C18 C19 H19 121.1 . .
C20 C19 C18 117.75(14) . .
C20 C19 H19 121.1 . .
C18 C20 C2 106.23(13) 3_566 3_566
C19 C20 C2 132.04(14) . 3_566
C19 C20 C18 121.70(14) . 3_566
C22 C21 C17 120.26(14) . .
C22 C21 C26 120.13(14) . .
C26 C21 C17 119.46(14) . .
C21 C22 C27 121.55(14) . .
C23 C22 C21 118.81(15) . .
C23 C22 C27 119.63(15) . .
C22 C23 H23 118.9 . .
C24 C23 C22 122.16(15) . .
C24 C23 H23 118.9 . .
C23 C24 C25 117.77(15) . .
C23 C24 C29 122.28(16) . .
C25 C24 C29 119.94(16) . .
C24 C25 H25 118.8 . .
C26 C25 C24 122.42(16) . .
C26 C25 H25 118.8 . .
C21 C26 C28 120.66(14) . .
C25 C26 C21 118.64(15) . .
C25 C26 C28 120.68(15) . .
C22 C27 H27A 109.5 . .
C22 C27 H27B 109.5 . .
C22 C27 H27C 109.5 . .
H27A C27 H27B 109.5 . .
H27A C27 H27C 109.5 . .
H27B C27 H27C 109.5 . .
C26 C28 H28A 109.5 . .
C26 C28 H28B 109.5 . .
C26 C28 H28C 109.5 . .
H28A C28 H28B 109.5 . .
H28A C28 H28C 109.5 . .
H28B C28 H28C 109.5 . .
C24 C29 H29A 109.5 . .
C24 C29 H29B 109.5 . .
C24 C29 H29C 109.5 . .
H29A C29 H29B 109.5 . .
H29A C29 H29C 109.5 . .
H29B C29 H29C 109.5 . .

loop_
_geom_bond_atom_site_label_1
_geom_bond_atom_site_label_2
_geom_bond_distance
_geom_bond_site_symmetry_2
C30 C31 1.421(2) .
C30 C43 1.412(2) .
C30 C46 1.4629(19) .
C31 C32 1.380(2) .
C31 C49 1.4623(19) 3_556
C32 H32 0.9300 .
C32 C33 1.396(2) .
C33 C34 1.430(2) .
C33 C44 1.428(2) .
C34 H34 0.9300 .
C34 C35 1.349(2) .
C35 H35 0.9300 .
C35 C36 1.426(2) .
C36 C37 1.404(2) .
C36 C45 1.422(2) .
C37 H37 0.9300 .
C37 C38 1.380(3) .
C38 H38 0.9300 .
C38 C39 1.386(3) .
C39 H39 0.9300 .
C39 C40 1.398(2) .
C40 C41 1.420(2) .
C40 C45 1.423(2) .
C41 H41 0.9300 .
C41 C42 1.361(2) .
C42 H42 0.9300 .
C42 C43 1.431(2) .
C43 C44 1.431(2) .
C44 C45 1.427(2) .
C46 C47 1.382(2) .
C46 C50 1.488(2) .
C47 C48 1.4289(19) .
C47 C49 1.4587(19) 3_556
C48 H48 0.9300 .
C48 C49 1.354(2) .
C49 C31 1.4622(19) 3_556
C49 C47 1.4588(19) 3_556
C50 C51 1.398(2) .
C50 C55 1.405(2) .
C51 C52 1.394(2) .
C51 C56 1.503(2) .
C52 H52 0.9300 .
C52 C53 1.390(2) .
C53 C54 1.390(2) .
C53 C58 1.512(2) .
C54 H54 0.9300 .
C54 C55 1.390(2) .
C55 C57 1.504(2) .
C56 H56A 0.9600 .
C56 H56B 0.9600 .
C56 H56C 0.9600 .
C57 H57A 0.9600 .
C57 H57B 0.9600 .
C57 H57C 0.9600 .
C58 H58A 0.9600 .
C58 H58B 0.9600 .
C58 H58C 0.9600 .
C1 C2 1.425(2) .
C1 C14 1.411(2) .
C1 C17 1.458(2) .
C2 C3 1.381(2) .
C2 C20 1.461(2) 3_566
C3 H3 0.9300 .
C3 C4 1.399(2) .
C4 C5 1.430(2) .
C4 C15 1.434(2) .
C5 H5 0.9300 .
C5 C6 1.347(2) .
C6 H6 0.9300 .
C6 C7 1.439(2) .
C7 C8 1.383(2) .
C7 C16 1.421(2) .
C8 H8 0.9300 .
C8 C9 1.391(2) .
C9 H9 0.9300 .
C9 C10 1.382(3) .
C10 H10 0.9300 .
C10 C11 1.397(2) .
C11 C12 1.421(2) .
C11 C16 1.430(2) .
C12 H12 0.9300 .
C12 C13 1.360(2) .
C13 H13 0.9300 .
C13 C14 1.436(2) .
C14 C15 1.428(2) .
C15 C16 1.424(2) .
C17 C18 1.385(2) .
C17 C21 1.488(2) .
C18 C19 1.425(2) .
C18 C20 1.457(2) 3_566
C19 H19 0.9300 .
C19 C20 1.356(2) .
C20 C2 1.461(2) 3_566
C20 C18 1.457(2) 3_566
C21 C22 1.402(2) .
C21 C26 1.410(2) .
C22 C23 1.396(2) .
C22 C27 1.508(2) .
C23 H23 0.9300 .
C23 C24 1.386(3) .
C24 C25 1.393(2) .
C24 C29 1.504(2) .
C25 H25 0.9300 .
C25 C26 1.386(2) .
C26 C28 1.499(2) .
C27 H27A 0.9600 .
C27 H27B 0.9600 .
C27 H27C 0.9600 .
C28 H28A 0.9600 .
C28 H28B 0.9600 .
C28 H28C 0.9600 .
C29 H29A 0.9600 .
C29 H29B 0.9600 .
C29 H29C 0.9600 .

loop_
_geom_torsion_atom_site_label_1
_geom_torsion_atom_site_label_2
_geom_torsion_atom_site_label_3
_geom_torsion_atom_site_label_4
_geom_torsion
_geom_torsion_site_symmetry_1
_geom_torsion_site_symmetry_4
C30 C31 C32 C33 1.5(2) . .
C30 C43 C44 C33 -0.3(2) . .
C30 C43 C44 C45 177.93(13) . .
C30 C46 C47 C48 177.74(15) . .
C30 C46 C47 C49 -1.20(18) . 3_556
C30 C46 C50 C51 -89.81(19) . .
C30 C46 C50 C55 89.67(19) . .
C31 C30 C43 C42 -178.31(15) . .
C31 C30 C43 C44 1.6(2) . .
C31 C30 C46 C47 2.07(17) . .
C31 C30 C46 C50 -176.97(15) . .
C31 C32 C33 C34 -179.21(14) . .
C31 C32 C33 C44 -0.1(2) . .
C32 C33 C34 C35 178.89(15) . .
C32 C33 C44 C43 -0.5(2) . .
C32 C33 C44 C45 -178.70(14) . .
C33 C34 C35 C36 -0.9(3) . .
C33 C44 C45 C36 0.5(2) . .
C33 C44 C45 C40 179.03(14) . .
C34 C33 C44 C43 178.65(14) . .
C34 C33 C44 C45 0.4(2) . .
C34 C35 C36 C37 -176.46(16) . .
C34 C35 C36 C45 1.7(2) . .
C35 C36 C37 C38 178.68(17) . .
C35 C36 C45 C40 179.90(15) . .
C35 C36 C45 C44 -1.5(2) . .
C36 C37 C38 C39 1.5(3) . .
C37 C36 C45 C40 -1.8(2) . .
C37 C36 C45 C44 176.75(14) . .
C37 C38 C39 C40 -2.1(3) . .
C38 C39 C40 C41 -177.97(17) . .
C38 C39 C40 C45 0.7(3) . .
C39 C40 C41 C42 176.41(17) . .
C39 C40 C45 C36 1.2(2) . .
C39 C40 C45 C44 -177.36(15) . .
C40 C41 C42 C43 0.9(3) . .
C41 C40 C45 C36 180.00(15) . .
C41 C40 C45 C44 1.4(2) . .
C41 C42 C43 C30 -178.77(16) . .
C41 C42 C43 C44 1.3(2) . .
C42 C43 C44 C33 179.63(14) . .
C42 C43 C44 C45 -2.2(2) . .
C43 C30 C31 C32 -2.2(2) . .
C43 C30 C31 C49 177.17(13) . 3_556
C43 C30 C46 C47 -177.11(16) . .
C43 C30 C46 C50 3.9(3) . .
C43 C44 C45 C36 -177.78(14) . .
C43 C44 C45 C40 0.8(2) . .
C44 C33 C34 C35 -0.2(2) . .
C45 C36 C37 C38 0.5(3) . .
C45 C40 C41 C42 -2.3(3) . .
C46 C30 C31 C32 178.48(14) . .
C46 C30 C31 C49 -2.10(17) . 3_556
C46 C30 C43 C42 0.8(3) . .
C46 C30 C43 C44 -179.32(15) . .
C46 C47 C48 C49 -179.18(16) . .
C46 C50 C51 C52 178.03(13) . .
C46 C50 C51 C56 0.3(2) . .
C46 C50 C55 C54 -178.15(13) . .
C46 C50 C55 C57 0.1(2) . .
C47 C46 C50 C51 91.31(19) . .
C47 C46 C50 C55 -89.21(19) . .
C47 C48 C49 C31 -179.00(15) . 3_556
C47 C48 C49 C47 0.3(3) . 3_556
C49 C31 C32 C33 -177.82(15) 3_556 .
C49 C47 C48 C49 -0.3(2) 3_556 .
C50 C46 C47 C48 -3.2(3) . .
C50 C46 C47 C49 177.87(14) . 3_556
C50 C51 C52 C53 0.7(2) . .
C51 C50 C55 C54 1.3(2) . .
C51 C50 C55 C57 179.54(14) . .
C51 C52 C53 C54 0.2(2) . .
C51 C52 C53 C58 179.43(15) . .
C52 C53 C54 C55 -0.3(2) . .
C53 C54 C55 C50 -0.4(2) . .
C53 C54 C55 C57 -178.63(15) . .
C55 C50 C51 C52 -1.5(2) . .
C55 C50 C51 C56 -179.20(14) . .
C56 C51 C52 C53 178.42(15) . .
C58 C53 C54 C55 -179.56(15) . .
C1 C2 C3 C4 -1.4(2) . .
C1 C14 C15 C4 -2.1(2) . .
C1 C14 C15 C16 174.77(14) . .
C1 C17 C18 C19 -177.92(15) . .
C1 C17 C18 C20 0.34(17) . 3_566
C1 C17 C21 C22 -109.64(18) . .
C1 C17 C21 C26 74.8(2) . .
C2 C1 C14 C13 -179.48(14) . .
C2 C1 C14 C15 2.2(2) . .
C2 C1 C17 C18 -0.14(17) . .
C2 C1 C17 C21 -177.85(15) . .
C2 C3 C4 C5 -176.17(14) . .
C2 C3 C4 C15 1.5(2) . .
C3 C4 C5 C6 175.27(16) . .
C3 C4 C15 C14 0.2(2) . .
C3 C4 C15 C16 -176.67(14) . .
C4 C5 C6 C7 0.9(3) . .
C4 C15 C16 C7 1.8(2) . .
C4 C15 C16 C11 178.59(14) . .
C5 C4 C15 C14 177.96(14) . .
C5 C4 C15 C16 1.1(2) . .
C5 C6 C7 C8 -177.30(17) . .
C5 C6 C7 C16 2.0(2) . .
C6 C7 C8 C9 -178.96(16) . .
C6 C7 C16 C11 179.83(15) . .
C6 C7 C16 C15 -3.3(2) . .
C7 C8 C9 C10 -1.0(3) . .
C8 C7 C16 C11 -0.8(2) . .
C8 C7 C16 C15 176.00(15) . .
C8 C9 C10 C11 -0.6(3) . .
C9 C10 C11 C12 -177.64(16) . .
C9 C10 C11 C16 1.5(3) . .
C10 C11 C12 C13 176.22(16) . .
C10 C11 C16 C7 -0.7(2) . .
C10 C11 C16 C15 -177.60(15) . .
C11 C12 C13 C14 0.9(3) . .
C12 C11 C16 C7 178.41(15) . .
C12 C11 C16 C15 1.6(2) . .
C12 C13 C14 C1 -175.92(15) . .
C12 C13 C14 C15 2.4(2) . .
C13 C14 C15 C4 179.55(14) . .
C13 C14 C15 C16 -3.6(2) . .
C14 C1 C2 C3 -0.6(2) . .
C14 C1 C2 C20 -178.13(13) . 3_566
C14 C1 C17 C18 177.57(15) . .
C14 C1 C17 C21 -0.1(3) . .
C14 C15 C16 C7 -175.11(14) . .
C14 C15 C16 C11 1.7(2) . .
C15 C4 C5 C6 -2.4(2) . .
C16 C7 C8 C9 1.7(3) . .
C16 C11 C12 C13 -2.9(2) . .
C17 C1 C2 C3 177.45(14) . .
C17 C1 C2 C20 -0.11(16) . 3_566
C17 C1 C14 C13 3.0(3) . .
C17 C1 C14 C15 -175.24(15) . .
C17 C18 C19 C20 178.15(15) . .
C17 C21 C22 C23 -174.73(14) . .
C17 C21 C22 C27 4.6(2) . .
C17 C21 C26 C25 174.13(14) . .
C17 C21 C26 C28 -4.4(2) . .
C18 C17 C21 C22 72.9(2) . .
C18 C17 C21 C26 -102.67(18) . .
C18 C19 C20 C2 177.48(15) . 3_566
C18 C19 C20 C18 0.0(2) . 3_566
C20 C2 C3 C4 175.58(15) 3_566 .
C20 C18 C19 C20 0.0(2) 3_566 .
C21 C17 C18 C19 0.0(3) . .
C21 C17 C18 C20 178.26(13) . 3_566
C21 C22 C23 C24 1.3(2) . .
C22 C21 C26 C25 -1.5(2) . .
C22 C21 C26 C28 -179.99(15) . .
C22 C23 C24 C25 -2.7(2) . .
C22 C23 C24 C29 176.18(15) . .
C23 C24 C25 C26 2.0(2) . .
C24 C25 C26 C21 0.0(2) . .
C24 C25 C26 C28 178.55(16) . .
C26 C21 C22 C23 0.8(2) . .
C26 C21 C22 C27 -179.80(15) . .
C27 C22 C23 C24 -178.08(15) . .
C29 C24 C25 C26 -176.88(16) . .

loop_
_exptl_oxdiff_crystal_face_indexfrac_h
_exptl_oxdiff_crystal_face_indexfrac_k
_exptl_oxdiff_crystal_face_indexfrac_l
_exptl_oxdiff_crystal_face_x
_exptl_oxdiff_crystal_face_y
_exptl_oxdiff_crystal_face_z
0.0001 -0.9993 0.0003 0.0030 -0.0110 0.0696
-0.0001 0.9993 -0.0003 -0.0030 0.0110 -0.0696
-2.9999 2.9969 -5.0000 -0.6826 0.2456 -0.1465
3.9985 2.9985 4.9980 0.7151 -0.2947 -0.2917
-3.9984 -3.9978 -4.9977 -0.7121 0.2836 0.3614
0.0003 0.0003 0.9999 0.1045 0.0266 -0.0003
0.9977 1.9967 -5.0003 -0.4784 -0.2264 -0.1583
4.9963 2.9964 -1.0016 0.1381 -0.5697 -0.3105
4.9966 -0.0014 -1.0007 0.1471 -0.6028 -0.1016
4.9984 -0.9988 4.9991 0.7773 -0.4540 -0.0336
-0.9988 -4.9961 0.0017 -0.0354 0.0601 0.3686
-2.9968 0.0022 5.0000 0.3718 0.4789 0.0598
-4.9958 -1.9965 3.0011 0.0680 0.6340 0.2404
4.9958 1.9965 -3.0011 -0.0680 -0.6340 -0.2404
4.9979 -0.9994 2.9993 0.5682 -0.5073 -0.0330
4.9971 2.9974 1.9981 0.4518 -0.4898 -0.3113
1.0003 -4.9962 1.0013 0.1698 -0.1437 0.3275
-4.9984 4.9964 -3.0005 -0.5801 0.5514 -0.2455
-0.0016 1.9970 -5.0002 -0.5287 -0.1112 -0.1379
0.0003 -4.9966 -0.9984 -0.0897 -0.0818 0.3485
-4.9953 -1.9959 5.0009 0.2771 0.6873 0.2398
